data_2229719
loop_
_publ_author_name
'Harding, David J.'
'Harding, Phimphaka'
'Adams, Harry'

_publ_section_title
;
 (Di-2-pyridylamine-\k^2^<i>N</i>,<i>N</i>')[hydrotris(3,5-diphenylpyrazol-1-yl-\k<i>N</i>^2^)borato]nickel(II)
 bromide dichloromethane monosolvate
;
_journal_coeditor_code IS2690
_journal_issue 4
_journal_name_full 'Acta Crystallographica Section E'
_journal_page_first m477
_journal_page_last m478
_journal_paper_doi 10.1107/S1600536811010233
_journal_volume 67
_journal_year 2011
_chemical_formula_iupac '[Ni (C45 H34 B N6) (C10 H9 N3)] Br, C H2 Cl2'
_chemical_formula_moiety 'C55 H43 B N9 Ni +, Br -, C H2 Cl2'
_chemical_formula_sum 'C56 H45 B Br Cl2 N9 Ni'
_chemical_formula_weight 1064.34
_chemical_name_systematic
;
(Di-2-pyridylamine-\k^2^<i>N</i>,<i>N</i>')[hydrotris(3,5-diphenylpyrazol-
1-yl-\k<i>N</i>^2^)borato]nickel(II) bromide dichloromethane monosolvate
;
_space_group_IT_number 2
_symmetry_cell_setting triclinic
_symmetry_space_group_name_Hall '-P 1'
_symmetry_space_group_name_H-M 'P -1'
_atom_sites_solution_hydrogens geom
_atom_sites_solution_primary direct
_atom_sites_solution_secondary difmap
_audit_creation_method SHELXL-97
_cell_angle_alpha 91.314(6)
_cell_angle_beta 99.245(6)
_cell_angle_gamma 101.968(6)
_cell_formula_units_Z 2
_cell_length_a 10.3263(13)
_cell_length_b 13.9040(16)
_cell_length_c 17.622(2)
_cell_measurement_reflns_used 9896
_cell_measurement_temperature 150(2)
_cell_measurement_theta_max 27.60
_cell_measurement_theta_min 2.18
_cell_volume 2438.8(5)
_computing_cell_refinement 'SAINT (Bruker, 2008)'
_computing_data_collection 'APEX2 (Bruker, 2008)'
_computing_data_reduction 'SAINT (Bruker, 2008)'
_computing_molecular_graphics 'X-SEED (Barbour, 2001)'
_computing_publication_material '<i>publCIF</i> (Westrip, 2010)'
_computing_structure_refinement 'SHELXL97 (Sheldrick, 2008)'
_computing_structure_solution 'SHELXS97 (Sheldrick, 2008)'
_diffrn_ambient_temperature 150(2)
_diffrn_measured_fraction_theta_full 0.993
_diffrn_measured_fraction_theta_max 0.959
_diffrn_measurement_device_type 'Bruker APEXII CCD'
_diffrn_measurement_method '\f and \w'
_diffrn_radiation_monochromator graphite
_diffrn_radiation_source 'fine-focus sealed tube'
_diffrn_radiation_type MoK\a
_diffrn_radiation_wavelength 0.71073
_diffrn_reflns_av_R_equivalents 0.0609
_diffrn_reflns_av_sigmaI/netI 0.0551
_diffrn_reflns_limit_h_max 13
_diffrn_reflns_limit_h_min -13
_diffrn_reflns_limit_k_max 18
_diffrn_reflns_limit_k_min -18
_diffrn_reflns_limit_l_max 22
_diffrn_reflns_limit_l_min -23
_diffrn_reflns_number 44352
_diffrn_reflns_theta_full 25.00
_diffrn_reflns_theta_max 27.84
_diffrn_reflns_theta_min 1.50
_exptl_absorpt_coefficient_mu 1.376
_exptl_absorpt_correction_T_max 0.6672
_exptl_absorpt_correction_T_min 0.6159
_exptl_absorpt_correction_type multi-scan
_exptl_absorpt_process_details '(SADABS; Bruker, 1997)'
_exptl_crystal_colour Red
_exptl_crystal_density_diffrn 1.449
_exptl_crystal_density_method 'not measured'
_exptl_crystal_description block
_exptl_crystal_F_000 1092
_exptl_crystal_size_max 0.39
_exptl_crystal_size_mid 0.38
_exptl_crystal_size_min 0.32
_refine_diff_density_max 1.403
_refine_diff_density_min -1.664
_refine_ls_extinction_method none
_refine_ls_goodness_of_fit_ref 1.111
_refine_ls_hydrogen_treatment constr
_refine_ls_matrix_type full
_refine_ls_number_parameters 631
_refine_ls_number_reflns 11127
_refine_ls_number_restraints 0
_refine_ls_restrained_S_all 1.111
_refine_ls_R_factor_all 0.0663
_refine_ls_R_factor_gt 0.0545
_refine_ls_shift/su_max 0.002
_refine_ls_shift/su_mean 0.000
_refine_ls_structure_factor_coef Fsqd
_refine_ls_weighting_details 'calc w=1/[\s^2^(Fo^2^)+(0.1045P)^2^+0.0000P] where P=(Fo^2^+2Fc^2^)/3'
_refine_ls_weighting_scheme calc
_refine_ls_wR_factor_gt 0.1509
_refine_ls_wR_factor_ref 0.1608
_reflns_number_gt 9003
_reflns_number_total 11127
_reflns_threshold_expression I>2sigma(I)
_cod_data_source_file is2690.cif
_cod_data_source_block I
_cod_database_code 2229719
_cod_database_fobs_code 2229719

loop_
_symmetry_equiv_pos_as_xyz
'x, y, z'
'-x, -y, -z'

loop_
_atom_site_type_symbol
_atom_site_label
_atom_site_fract_x
_atom_site_fract_y
_atom_site_fract_z
_atom_site_U_iso_or_equiv
_atom_site_adp_type
_atom_site_calc_flag
_atom_site_refinement_flags
_atom_site_occupancy
_atom_site_disorder_assembly
_atom_site_disorder_group
Ni Ni1 0.17841(3) 0.77166(2) 0.740382(18) 0.01490(11) Uani d . 1 . .
Br Br1 0.71112(3) 0.348348(18) 0.589511(15) 0.02187(10) Uani d . 1 . .
B B1 0.1614(3) 0.7995(2) 0.91011(17) 0.0167(6) Uani d . 1 . .
H H1 0.1524 0.8086 0.9653 0.020 Uiso calc R 1 . .
N N1 0.0212(2) 0.75539(15) 0.86037(12) 0.0154(5) Uani d . 1 . .
N N2 0.0066(2) 0.76151(15) 0.78204(12) 0.0163(5) Uani d . 1 . .
N N3 0.2582(2) 0.72881(15) 0.90199(12) 0.0154(5) Uani d . 1 . .
N N4 0.2806(2) 0.70719(15) 0.82967(12) 0.0175(5) Uani d . 1 . .
N N5 0.2252(2) 0.89938(15) 0.87984(12) 0.0164(5) Uani d . 1 . .
N N6 0.2588(2) 0.90142(16) 0.80706(12) 0.0169(5) Uani d . 1 . .
N N7 0.1159(2) 0.63742(15) 0.68289(12) 0.0159(5) Uani d . 1 . .
N N8 0.1395(2) 0.83385(15) 0.63884(12) 0.0172(5) Uani d . 1 . .
N N9 0.1782(2) 0.69877(16) 0.56775(13) 0.0201(5) Uani d . 1 . .
H H9 0.2220 0.6853 0.5313 0.024 Uiso calc R 1 . .
C C1 -0.1233(3) 0.72381(18) 0.75315(15) 0.0167(5) Uani d . 1 . .
C C2 -0.1929(3) 0.69319(19) 0.81296(15) 0.0191(6) Uani d . 1 . .
H H2 -0.2858 0.6643 0.8086 0.023 Uiso calc R 1 . .
C C3 -0.0993(3) 0.71340(18) 0.87993(15) 0.0172(5) Uani d . 1 . .
C C4 0.3598(3) 0.64079(19) 0.83670(16) 0.0181(6) Uani d . 1 . .
C C5 0.3875(3) 0.61909(19) 0.91359(16) 0.0193(6) Uani d . 1 . .
H H5 0.4402 0.5744 0.9343 0.023 Uiso calc R 1 . .
C C6 0.3223(3) 0.67601(18) 0.95385(15) 0.0172(5) Uani d . 1 . .
C C7 0.3332(3) 0.99165(19) 0.80075(15) 0.0183(6) Uani d . 1 . .
C C8 0.3454(3) 1.04946(19) 0.86828(15) 0.0204(6) Uani d . 1 . .
H H8 0.3904 1.1165 0.8783 0.024 Uiso calc R 1 . .
C C9 0.2790(3) 0.98969(18) 0.91788(15) 0.0182(5) Uani d . 1 . .
C C10 -0.1756(3) 0.71772(18) 0.66903(15) 0.0172(5) Uani d . 1 . .
C C11 -0.2090(3) 0.62684(19) 0.62742(15) 0.0190(6) Uani d . 1 . .
H H11 -0.1958 0.5690 0.6525 0.023 Uiso calc R 1 . .
C C12 -0.2617(3) 0.6208(2) 0.54935(16) 0.0230(6) Uani d . 1 . .
H H12 -0.2840 0.5589 0.5212 0.028 Uiso calc R 1 . .
C C13 -0.2819(3) 0.7046(2) 0.51233(16) 0.0268(7) Uani d . 1 . .
H H13 -0.3166 0.7001 0.4588 0.032 Uiso calc R 1 . .
C C14 -0.2515(3) 0.7950(2) 0.55343(18) 0.0300(7) Uani d . 1 . .
H H14 -0.2671 0.8523 0.5284 0.036 Uiso calc R 1 . .
C C15 -0.1980(3) 0.8013(2) 0.63165(16) 0.0244(6) Uani d . 1 . .
H H15 -0.1767 0.8633 0.6597 0.029 Uiso calc R 1 . .
C C16 -0.1198(3) 0.69039(19) 0.95942(15) 0.0194(6) Uani d . 1 . .
C C17 -0.2312(3) 0.7111(2) 0.98612(17) 0.0271(7) Uani d . 1 . .
H H17 -0.2902 0.7434 0.9544 0.033 Uiso calc R 1 . .
C C18 -0.2570(3) 0.6849(2) 1.05885(19) 0.0337(7) Uani d . 1 . .
H H18 -0.3335 0.6993 1.0765 0.040 Uiso calc R 1 . .
C C19 -0.1708(3) 0.6378(2) 1.10556(17) 0.0305(7) Uani d . 1 . .
H H19 -0.1871 0.6210 1.1556 0.037 Uiso calc R 1 . .
C C20 -0.0605(3) 0.6154(2) 1.07857(17) 0.0291(7) Uani d . 1 . .
H H20 -0.0023 0.5820 1.1099 0.035 Uiso calc R 1 . .
C C21 -0.0354(3) 0.6417(2) 1.00588(16) 0.0238(6) Uani d . 1 . .
H H21 0.0402 0.6263 0.9878 0.029 Uiso calc R 1 . .
C C22 0.4052(3) 0.6003(2) 0.76987(15) 0.0182(6) Uani d . 1 . .
C C23 0.4300(3) 0.6555(2) 0.70647(16) 0.0211(6) Uani d . 1 . .
H H23 0.4216 0.7222 0.7069 0.025 Uiso calc R 1 . .
C C24 0.4666(3) 0.6145(2) 0.64297(17) 0.0256(6) Uani d . 1 . .
H H24 0.4823 0.6528 0.6001 0.031 Uiso calc R 1 . .
C C25 0.4805(3) 0.5171(2) 0.64191(17) 0.0263(7) Uani d . 1 . .
H H25 0.5043 0.4884 0.5982 0.032 Uiso calc R 1 . .
C C26 0.4593(3) 0.4626(2) 0.70501(18) 0.0268(7) Uani d . 1 . .
H H26 0.4705 0.3964 0.7047 0.032 Uiso calc R 1 . .
C C27 0.4221(3) 0.5027(2) 0.76876(16) 0.0223(6) Uani d . 1 . .
H H27 0.4081 0.4641 0.8117 0.027 Uiso calc R 1 . .
C C28 0.3184(3) 0.6792(2) 1.03712(15) 0.0181(6) Uani d . 1 . .
C C29 0.2987(3) 0.5906(2) 1.07436(16) 0.0226(6) Uani d . 1 . .
H H29 0.2902 0.5301 1.0459 0.027 Uiso calc R 1 . .
C C30 0.2915(3) 0.5901(2) 1.15211(17) 0.0272(7) Uani d . 1 . .
H H30 0.2781 0.5296 1.1766 0.033 Uiso calc R 1 . .
C C31 0.3041(3) 0.6788(2) 1.19455(17) 0.0277(7) Uani d . 1 . .
H H31 0.2987 0.6786 1.2479 0.033 Uiso calc R 1 . .
C C32 0.3245(3) 0.7671(2) 1.15847(16) 0.0258(7) Uani d . 1 . .
H H32 0.3333 0.8274 1.1873 0.031 Uiso calc R 1 . .
C C33 0.3322(3) 0.7679(2) 1.08051(16) 0.0206(6) Uani d . 1 . .
H H33 0.3469 0.8288 1.0564 0.025 Uiso calc R 1 . .
C C34 0.3926(3) 1.01965(19) 0.73153(16) 0.0195(6) Uani d . 1 . .
C C35 0.4073(3) 1.1167(2) 0.70869(16) 0.0236(6) Uani d . 1 . .
H H35 0.3789 1.1643 0.7379 0.028 Uiso calc R 1 . .
C C36 0.4633(3) 1.1438(2) 0.64353(17) 0.0286(7) Uani d . 1 . .
H H36 0.4718 1.2095 0.6280 0.034 Uiso calc R 1 . .
C C37 0.5063(3) 1.0755(2) 0.60158(18) 0.0320(7) Uani d . 1 . .
H H37 0.5444 1.0942 0.5571 0.038 Uiso calc R 1 . .
C C38 0.4943(3) 0.9794(2) 0.62384(17) 0.0300(7) Uani d . 1 . .
H H38 0.5232 0.9323 0.5944 0.036 Uiso calc R 1 . .
C C39 0.4395(3) 0.9522(2) 0.68946(16) 0.0217(6) Uani d . 1 . .
H H39 0.4342 0.8870 0.7056 0.026 Uiso calc R 1 . .
C C40 0.2741(3) 1.01458(18) 0.99895(15) 0.0172(5) Uani d . 1 . .
C C41 0.1596(3) 0.9867(2) 1.03282(16) 0.0215(6) Uani d . 1 . .
H H41 0.0803 0.9470 1.0038 0.026 Uiso calc R 1 . .
C C42 0.1612(3) 1.0169(2) 1.10893(17) 0.0248(6) Uani d . 1 . .
H H42 0.0830 0.9980 1.1316 0.030 Uiso calc R 1 . .
C C43 0.2772(3) 1.0748(2) 1.15167(16) 0.0260(7) Uani d . 1 . .
H H43 0.2781 1.0951 1.2036 0.031 Uiso calc R 1 . .
C C44 0.3913(3) 1.1028(2) 1.11900(16) 0.0230(6) Uani d . 1 . .
H H44 0.4705 1.1423 1.1484 0.028 Uiso calc R 1 . .
C C45 0.3897(3) 1.07291(19) 1.04271(16) 0.0205(6) Uani d . 1 . .
H H45 0.4681 1.0924 1.0202 0.025 Uiso calc R 1 . .
C C46 0.0691(3) 0.55904(19) 0.72256(16) 0.0186(6) Uani d . 1 . .
H H46 0.0511 0.5711 0.7727 0.022 Uiso calc R 1 . .
C C47 0.0465(3) 0.4634(2) 0.69425(17) 0.0224(6) Uani d . 1 . .
H H47 0.0138 0.4103 0.7239 0.027 Uiso calc R 1 . .
C C48 0.0729(3) 0.4465(2) 0.62035(16) 0.0240(6) Uani d . 1 . .
H H48 0.0591 0.3811 0.5990 0.029 Uiso calc R 1 . .
C C49 0.1187(3) 0.52491(19) 0.57875(16) 0.0206(6) Uani d . 1 . .
H H49 0.1385 0.5144 0.5288 0.025 Uiso calc R 1 . .
C C50 0.1360(3) 0.62104(19) 0.61122(15) 0.0173(5) Uani d . 1 . .
C C51 0.1619(3) 0.79498(18) 0.57285(15) 0.0182(6) Uani d . 1 . .
C C52 0.1712(3) 0.84904(19) 0.50696(16) 0.0214(6) Uani d . 1 . .
H H52 0.1905 0.8206 0.4616 0.026 Uiso calc R 1 . .
C C53 0.1520(3) 0.9442(2) 0.50915(16) 0.0238(6) Uani d . 1 . .
H H53 0.1585 0.9824 0.4654 0.029 Uiso calc R 1 . .
C C54 0.1228(3) 0.98380(19) 0.57604(16) 0.0232(6) Uani d . 1 . .
H H54 0.1076 1.0488 0.5785 0.028 Uiso calc R 1 . .
C C55 0.1166(3) 0.92684(19) 0.63817(16) 0.0207(6) Uani d . 1 . .
H H55 0.0950 0.9537 0.6834 0.025 Uiso calc R 1 . .
C C1S 0.9342(3) 0.1996(2) 0.72085(19) 0.0298(7) Uani d . 1 . .
H H1S1 0.9397 0.2196 0.7757 0.036 Uiso calc R 1 . .
H H1S2 0.8902 0.2455 0.6892 0.036 Uiso calc R 1 . .
Cl Cl1 0.83690(9) 0.07892(6) 0.70135(5) 0.0398(2) Uani d . 1 . .
Cl Cl2 1.09888(9) 0.20725(6) 0.70032(6) 0.0431(2) Uani d . 1 . .

loop_
_atom_site_aniso_label
_atom_site_aniso_U_11
_atom_site_aniso_U_22
_atom_site_aniso_U_33
_atom_site_aniso_U_12
_atom_site_aniso_U_13
_atom_site_aniso_U_23
Ni1 0.0163(2) 0.01283(17) 0.01686(19) 0.00606(13) 0.00296(14) 0.00015(13)
Br1 0.02777(19) 0.01687(15) 0.02382(17) 0.00711(12) 0.00983(12) 0.00051(11)
B1 0.0167(15) 0.0161(14) 0.0186(14) 0.0077(11) 0.0019(12) 0.0002(11)
N1 0.0170(12) 0.0135(10) 0.0184(11) 0.0083(8) 0.0040(9) 0.0003(8)
N2 0.0179(12) 0.0141(10) 0.0180(11) 0.0056(8) 0.0037(9) -0.0014(8)
N3 0.0151(11) 0.0163(10) 0.0154(10) 0.0060(8) 0.0008(8) 0.0002(8)
N4 0.0207(12) 0.0144(10) 0.0193(11) 0.0071(9) 0.0051(9) -0.0005(8)
N5 0.0186(12) 0.0165(11) 0.0162(10) 0.0081(9) 0.0034(9) 0.0000(8)
N6 0.0189(12) 0.0161(10) 0.0169(11) 0.0056(9) 0.0040(9) 0.0016(8)
N7 0.0153(11) 0.0151(10) 0.0186(11) 0.0068(8) 0.0024(9) -0.0009(8)
N8 0.0160(12) 0.0152(10) 0.0211(11) 0.0055(8) 0.0028(9) -0.0004(9)
N9 0.0261(13) 0.0185(11) 0.0213(11) 0.0123(9) 0.0105(10) 0.0011(9)
C1 0.0167(14) 0.0121(12) 0.0226(13) 0.0068(10) 0.0030(11) -0.0012(10)
C2 0.0165(14) 0.0165(12) 0.0251(14) 0.0052(10) 0.0041(11) 0.0001(10)
C3 0.0180(14) 0.0120(11) 0.0245(13) 0.0089(10) 0.0048(11) 0.0007(10)
C4 0.0163(14) 0.0138(12) 0.0253(14) 0.0050(10) 0.0044(11) -0.0002(10)
C5 0.0178(14) 0.0165(12) 0.0265(14) 0.0108(10) 0.0027(11) 0.0015(10)
C6 0.0159(14) 0.0145(12) 0.0211(13) 0.0053(10) 0.0004(11) 0.0011(10)
C7 0.0189(14) 0.0144(12) 0.0234(14) 0.0087(10) 0.0023(11) 0.0027(10)
C8 0.0215(15) 0.0153(12) 0.0243(14) 0.0062(10) 0.0008(11) 0.0006(10)
C9 0.0200(14) 0.0129(12) 0.0233(13) 0.0083(10) 0.0024(11) -0.0006(10)
C10 0.0151(14) 0.0165(12) 0.0211(13) 0.0061(10) 0.0033(11) -0.0002(10)
C11 0.0156(14) 0.0178(13) 0.0247(14) 0.0080(10) 0.0013(11) -0.0010(11)
C12 0.0223(15) 0.0237(14) 0.0245(14) 0.0098(11) 0.0037(12) -0.0063(11)
C13 0.0294(17) 0.0305(16) 0.0190(14) 0.0055(13) 0.0007(12) -0.0002(12)
C14 0.0379(19) 0.0219(14) 0.0289(16) 0.0089(13) -0.0022(14) 0.0074(12)
C15 0.0279(16) 0.0156(13) 0.0277(15) 0.0041(11) 0.0002(12) -0.0006(11)
C16 0.0226(15) 0.0144(12) 0.0220(13) 0.0050(10) 0.0047(11) 0.0003(10)
C17 0.0296(17) 0.0285(15) 0.0284(15) 0.0145(13) 0.0089(13) 0.0059(12)
C18 0.0361(19) 0.0382(18) 0.0349(17) 0.0157(15) 0.0188(15) 0.0074(14)
C19 0.0322(18) 0.0357(17) 0.0228(15) 0.0042(14) 0.0057(13) 0.0068(13)
C20 0.0241(16) 0.0337(17) 0.0276(16) 0.0031(13) 0.0010(12) 0.0115(13)
C21 0.0187(15) 0.0257(14) 0.0273(15) 0.0064(11) 0.0023(12) 0.0042(12)
C22 0.0124(13) 0.0213(13) 0.0227(13) 0.0100(10) 0.0003(10) -0.0020(10)
C23 0.0172(14) 0.0217(13) 0.0273(14) 0.0098(11) 0.0053(11) 0.0013(11)
C24 0.0224(16) 0.0322(16) 0.0254(15) 0.0104(12) 0.0070(12) 0.0021(12)
C25 0.0197(15) 0.0327(16) 0.0282(15) 0.0106(12) 0.0037(12) -0.0088(13)
C26 0.0240(16) 0.0212(14) 0.0385(17) 0.0126(12) 0.0051(13) -0.0039(12)
C27 0.0223(15) 0.0208(14) 0.0263(14) 0.0099(11) 0.0048(12) 0.0016(11)
C28 0.0138(13) 0.0217(13) 0.0199(13) 0.0086(10) -0.0004(10) 0.0011(10)
C29 0.0213(15) 0.0225(14) 0.0253(14) 0.0093(11) 0.0012(12) 0.0029(11)
C30 0.0240(16) 0.0310(16) 0.0291(15) 0.0107(12) 0.0035(12) 0.0120(12)
C31 0.0245(16) 0.0416(18) 0.0193(14) 0.0123(13) 0.0030(12) 0.0043(13)
C32 0.0227(16) 0.0311(16) 0.0235(14) 0.0098(12) -0.0008(12) -0.0044(12)
C33 0.0158(14) 0.0211(13) 0.0239(14) 0.0048(10) -0.0005(11) 0.0018(11)
C34 0.0166(14) 0.0189(13) 0.0217(13) 0.0030(10) 0.0004(11) 0.0019(10)
C35 0.0223(15) 0.0199(13) 0.0263(14) 0.0024(11) 0.0000(12) 0.0043(11)
C36 0.0252(16) 0.0254(15) 0.0311(16) -0.0005(12) -0.0010(13) 0.0102(12)
C37 0.0265(17) 0.0427(19) 0.0253(15) 0.0014(14) 0.0063(13) 0.0104(13)
C38 0.0249(17) 0.0377(17) 0.0284(16) 0.0066(13) 0.0074(13) -0.0002(13)
C39 0.0206(15) 0.0217(14) 0.0220(14) 0.0049(11) 0.0010(11) 0.0018(11)
C40 0.0209(14) 0.0139(12) 0.0203(13) 0.0128(10) 0.0021(11) 0.0004(10)
C41 0.0250(15) 0.0174(13) 0.0241(14) 0.0118(11) 0.0012(12) -0.0004(11)
C42 0.0288(17) 0.0235(14) 0.0270(15) 0.0123(12) 0.0103(13) 0.0013(12)
C43 0.0383(18) 0.0220(14) 0.0209(14) 0.0157(13) 0.0024(13) 0.0002(11)
C44 0.0293(17) 0.0169(13) 0.0212(14) 0.0084(11) -0.0051(12) -0.0023(11)
C45 0.0215(15) 0.0161(13) 0.0258(14) 0.0092(11) 0.0027(12) 0.0002(11)
C46 0.0171(14) 0.0173(13) 0.0221(13) 0.0066(10) 0.0018(11) -0.0002(10)
C47 0.0205(15) 0.0182(13) 0.0288(15) 0.0055(11) 0.0031(12) 0.0026(11)
C48 0.0245(16) 0.0181(13) 0.0286(15) 0.0068(11) 0.0003(12) -0.0043(11)
C49 0.0214(15) 0.0192(13) 0.0226(13) 0.0091(11) 0.0017(11) -0.0029(10)
C50 0.0174(14) 0.0171(12) 0.0193(13) 0.0091(10) 0.0016(10) 0.0003(10)
C51 0.0177(14) 0.0149(12) 0.0227(13) 0.0056(10) 0.0036(11) -0.0008(10)
C52 0.0247(16) 0.0199(13) 0.0216(13) 0.0082(11) 0.0054(11) 0.0001(11)
C53 0.0284(16) 0.0193(13) 0.0235(14) 0.0069(11) 0.0011(12) 0.0047(11)
C54 0.0276(16) 0.0137(12) 0.0293(15) 0.0098(11) 0.0011(12) 0.0022(11)
C55 0.0220(15) 0.0194(13) 0.0214(13) 0.0083(11) 0.0014(11) -0.0022(11)
C1S 0.0308(18) 0.0207(14) 0.0379(17) 0.0084(12) 0.0032(14) -0.0041(13)
Cl1 0.0544(6) 0.0254(4) 0.0350(4) -0.0024(4) 0.0083(4) 0.0012(3)
Cl2 0.0340(5) 0.0375(5) 0.0610(6) 0.0136(4) 0.0110(4) -0.0071(4)

loop_
_atom_type_symbol
_atom_type_description
_atom_type_scat_dispersion_real
_atom_type_scat_dispersion_imag
_atom_type_scat_source
C C 0.0033 0.0016 'International Tables Vol C Tables 4.2.6.8 and 6.1.1.4'
H H 0.0000 0.0000 'International Tables Vol C Tables 4.2.6.8 and 6.1.1.4'
N N 0.0061 0.0033 'International Tables Vol C Tables 4.2.6.8 and 6.1.1.4'
B B 0.0013 0.0007 'International Tables Vol C Tables 4.2.6.8 and 6.1.1.4'
Ni Ni 0.3393 1.1124 'International Tables Vol C Tables 4.2.6.8 and 6.1.1.4'
Br Br -0.2901 2.4595 'International Tables Vol C Tables 4.2.6.8 and 6.1.1.4'
Cl Cl 0.1484 0.1585 'International Tables Vol C Tables 4.2.6.8 and 6.1.1.4'

loop_
_geom_angle_atom_site_label_1
_geom_angle_atom_site_label_2
_geom_angle_atom_site_label_3
_geom_angle_site_symmetry_1
_geom_angle_site_symmetry_3
_geom_angle
_geom_angle_publ_flag
N2 Ni1 N8 . . 102.80(9) ?
N2 Ni1 N7 . . 93.15(8) ?
N8 Ni1 N7 . . 88.45(9) ?
N2 Ni1 N6 . . 89.55(8) ?
N8 Ni1 N6 . . 96.98(9) ?
N7 Ni1 N6 . . 173.26(9) ?
N2 Ni1 N4 . . 97.52(9) ?
N8 Ni1 N4 . . 159.63(9) ?
N7 Ni1 N4 . . 89.09(9) ?
N6 Ni1 N4 . . 84.44(9) ?
N5 B1 N3 . . 106.6(2) ?
N5 B1 N1 . . 110.5(2) ?
N3 B1 N1 . . 109.2(2) ?
N5 B1 H1 . . 110.2 ?
N3 B1 H1 . . 110.2 ?
N1 B1 H1 . . 110.2 ?
C3 N1 N2 . . 109.4(2) ?
C3 N1 B1 . . 132.0(2) ?
N2 N1 B1 . . 118.5(2) ?
C1 N2 N1 . . 107.1(2) ?
C1 N2 Ni1 . . 133.80(17) ?
N1 N2 Ni1 . . 113.87(16) ?
C6 N3 N4 . . 109.7(2) ?
C6 N3 B1 . . 132.2(2) ?
N4 N3 B1 . . 117.9(2) ?
C4 N4 N3 . . 107.0(2) ?
C4 N4 Ni1 . . 136.90(18) ?
N3 N4 Ni1 . . 115.86(16) ?
C9 N5 N6 . . 108.8(2) ?
C9 N5 B1 . . 130.7(2) ?
N6 N5 B1 . . 119.5(2) ?
C7 N6 N5 . . 107.3(2) ?
C7 N6 Ni1 . . 139.13(18) ?
N5 N6 Ni1 . . 113.57(15) ?
C50 N7 C46 . . 118.4(2) ?
C50 N7 Ni1 . . 122.66(17) ?
C46 N7 Ni1 . . 118.26(16) ?
C51 N8 C55 . . 117.2(2) ?
C51 N8 Ni1 . . 121.62(19) ?
C55 N8 Ni1 . . 119.78(18) ?
C50 N9 C51 . . 129.6(2) ?
C50 N9 H9 . . 115.2 ?
C51 N9 H9 . . 115.2 ?
N2 C1 C2 . . 109.6(2) ?
N2 C1 C10 . . 121.9(2) ?
C2 C1 C10 . . 128.5(2) ?
C3 C2 C1 . . 106.1(2) ?
C3 C2 H2 . . 127.0 ?
C1 C2 H2 . . 127.0 ?
N1 C3 C2 . . 107.8(2) ?
N1 C3 C16 . . 124.3(2) ?
C2 C3 C16 . . 127.9(2) ?
N4 C4 C5 . . 109.6(2) ?
N4 C4 C22 . . 122.3(2) ?
C5 C4 C22 . . 128.1(3) ?
C6 C5 C4 . . 106.1(2) ?
C6 C5 H5 . . 127.0 ?
C4 C5 H5 . . 127.0 ?
N3 C6 C5 . . 107.6(2) ?
N3 C6 C28 . . 124.7(2) ?
C5 C6 C28 . . 127.7(3) ?
N6 C7 C8 . . 109.8(2) ?
N6 C7 C34 . . 122.6(2) ?
C8 C7 C34 . . 127.6(2) ?
C9 C8 C7 . . 106.3(2) ?
C9 C8 H8 . . 126.8 ?
C7 C8 H8 . . 126.8 ?
N5 C9 C8 . . 107.8(2) ?
N5 C9 C40 . . 125.3(2) ?
C8 C9 C40 . . 126.8(2) ?
C15 C10 C11 . . 119.2(2) ?
C15 C10 C1 . . 120.6(2) ?
C11 C10 C1 . . 120.1(2) ?
C12 C11 C10 . . 120.1(3) ?
C12 C11 H11 . . 120.0 ?
C10 C11 H11 . . 120.0 ?
C13 C12 C11 . . 120.4(3) ?
C13 C12 H12 . . 119.8 ?
C11 C12 H12 . . 119.8 ?
C12 C13 C14 . . 120.0(3) ?
C12 C13 H13 . . 120.0 ?
C14 C13 H13 . . 120.0 ?
C13 C14 C15 . . 119.7(3) ?
C13 C14 H14 . . 120.1 ?
C15 C14 H14 . . 120.1 ?
C10 C15 C14 . . 120.6(3) ?
C10 C15 H15 . . 119.7 ?
C14 C15 H15 . . 119.7 ?
C21 C16 C17 . . 119.1(3) ?
C21 C16 C3 . . 121.2(3) ?
C17 C16 C3 . . 119.5(3) ?
C16 C17 C18 . . 120.7(3) ?
C16 C17 H17 . . 119.7 ?
C18 C17 H17 . . 119.7 ?
C19 C18 C17 . . 119.9(3) ?
C19 C18 H18 . . 120.0 ?
C17 C18 H18 . . 120.0 ?
C18 C19 C20 . . 119.6(3) ?
C18 C19 H19 . . 120.2 ?
C20 C19 H19 . . 120.2 ?
C21 C20 C19 . . 120.1(3) ?
C21 C20 H20 . . 120.0 ?
C19 C20 H20 . . 120.0 ?
C16 C21 C20 . . 120.6(3) ?
C16 C21 H21 . . 119.7 ?
C20 C21 H21 . . 119.7 ?
C23 C22 C27 . . 118.4(2) ?
C23 C22 C4 . . 122.1(2) ?
C27 C22 C4 . . 119.5(3) ?
C24 C23 C22 . . 121.1(3) ?
C24 C23 H23 . . 119.5 ?
C22 C23 H23 . . 119.5 ?
C23 C24 C25 . . 120.0(3) ?
C23 C24 H24 . . 120.0 ?
C25 C24 H24 . . 120.0 ?
C26 C25 C24 . . 119.4(3) ?
C26 C25 H25 . . 120.3 ?
C24 C25 H25 . . 120.3 ?
C25 C26 C27 . . 121.1(3) ?
C25 C26 H26 . . 119.4 ?
C27 C26 H26 . . 119.4 ?
C26 C27 C22 . . 120.0(3) ?
C26 C27 H27 . . 120.0 ?
C22 C27 H27 . . 120.0 ?
C29 C28 C33 . . 118.7(2) ?
C29 C28 C6 . . 118.9(2) ?
C33 C28 C6 . . 122.4(2) ?
C30 C29 C28 . . 120.8(3) ?
C30 C29 H29 . . 119.6 ?
C28 C29 H29 . . 119.6 ?
C29 C30 C31 . . 120.0(3) ?
C29 C30 H30 . . 120.0 ?
C31 C30 H30 . . 120.0 ?
C32 C31 C30 . . 119.8(3) ?
C32 C31 H31 . . 120.1 ?
C30 C31 H31 . . 120.1 ?
C33 C32 C31 . . 120.4(3) ?
C33 C32 H32 . . 119.8 ?
C31 C32 H32 . . 119.8 ?
C32 C33 C28 . . 120.3(3) ?
C32 C33 H33 . . 119.8 ?
C28 C33 H33 . . 119.8 ?
C39 C34 C35 . . 118.6(3) ?
C39 C34 C7 . . 121.2(2) ?
C35 C34 C7 . . 120.1(3) ?
C36 C35 C34 . . 120.5(3) ?
C36 C35 H35 . . 119.8 ?
C34 C35 H35 . . 119.8 ?
C37 C36 C35 . . 120.0(3) ?
C37 C36 H36 . . 120.0 ?
C35 C36 H36 . . 120.0 ?
C36 C37 C38 . . 120.4(3) ?
C36 C37 H37 . . 119.8 ?
C38 C37 H37 . . 119.8 ?
C37 C38 C39 . . 119.8(3) ?
C37 C38 H38 . . 120.1 ?
C39 C38 H38 . . 120.1 ?
C34 C39 C38 . . 120.7(3) ?
C34 C39 H39 . . 119.7 ?
C38 C39 H39 . . 119.7 ?
C41 C40 C45 . . 118.9(2) ?
C41 C40 C9 . . 123.7(2) ?
C45 C40 C9 . . 117.3(2) ?
C42 C41 C40 . . 120.3(3) ?
C42 C41 H41 . . 119.8 ?
C40 C41 H41 . . 119.8 ?
C43 C42 C41 . . 120.0(3) ?
C43 C42 H42 . . 120.0 ?
C41 C42 H42 . . 120.0 ?
C44 C43 C42 . . 120.4(3) ?
C44 C43 H43 . . 119.8 ?
C42 C43 H43 . . 119.8 ?
C43 C44 C45 . . 119.7(3) ?
C43 C44 H44 . . 120.1 ?
C45 C44 H44 . . 120.1 ?
C44 C45 C40 . . 120.7(3) ?
C44 C45 H45 . . 119.6 ?
C40 C45 H45 . . 119.6 ?
N7 C46 C47 . . 123.5(3) ?
N7 C46 H46 . . 118.2 ?
C47 C46 H46 . . 118.2 ?
C46 C47 C48 . . 117.8(3) ?
C46 C47 H47 . . 121.1 ?
C48 C47 H47 . . 121.1 ?
C49 C48 C47 . . 119.6(3) ?
C49 C48 H48 . . 120.2 ?
C47 C48 H48 . . 120.2 ?
C48 C49 C50 . . 119.0(3) ?
C48 C49 H49 . . 120.5 ?
C50 C49 H49 . . 120.5 ?
N7 C50 N9 . . 120.3(2) ?
N7 C50 C49 . . 121.5(2) ?
N9 C50 C49 . . 118.2(2) ?
N8 C51 N9 . . 120.6(2) ?
N8 C51 C52 . . 122.3(2) ?
N9 C51 C52 . . 117.1(2) ?
C53 C52 C51 . . 118.8(3) ?
C53 C52 H52 . . 120.6 ?
C51 C52 H52 . . 120.6 ?
C52 C53 C54 . . 119.4(3) ?
C52 C53 H53 . . 120.3 ?
C54 C53 H53 . . 120.3 ?
C55 C54 C53 . . 118.4(3) ?
C55 C54 H54 . . 120.8 ?
C53 C54 H54 . . 120.8 ?
N8 C55 C54 . . 123.7(3) ?
N8 C55 H55 . . 118.1 ?
C54 C55 H55 . . 118.1 ?
Cl1 C1S Cl2 . . 111.10(16) ?
Cl1 C1S H1S1 . . 109.4 ?
Cl2 C1S H1S1 . . 109.4 ?
Cl1 C1S H1S2 . . 109.4 ?
Cl2 C1S H1S2 . . 109.4 ?
H1S1 C1S H1S2 . . 108.0 ?

loop_
_geom_bond_atom_site_label_1
_geom_bond_atom_site_label_2
_geom_bond_site_symmetry_2
_geom_bond_distance
_geom_bond_publ_flag
Ni1 N2 . 2.006(2) y
Ni1 N8 . 2.024(2) y
Ni1 N7 . 2.032(2) y
Ni1 N6 . 2.072(2) y
Ni1 N4 . 2.078(2) y
B1 N5 . 1.553(4) ?
B1 N3 . 1.560(4) ?
B1 N1 . 1.562(4) ?
B1 H1 . 1.0000 ?
N1 C3 . 1.362(3) ?
N1 N2 . 1.371(3) ?
N2 C1 . 1.346(3) ?
N3 C6 . 1.360(3) ?
N3 N4 . 1.369(3) ?
N4 C4 . 1.350(4) ?
N5 C9 . 1.374(3) ?
N5 N6 . 1.381(3) ?
N6 C7 . 1.345(3) ?
N7 C50 . 1.335(3) ?
N7 C46 . 1.354(3) ?
N8 C51 . 1.345(3) ?
N8 C55 . 1.362(4) ?
N9 C50 . 1.376(3) ?
N9 C51 . 1.385(3) ?
N9 H9 . 0.8800 ?
C1 C2 . 1.395(4) ?
C1 C10 . 1.488(4) ?
C2 C3 . 1.383(4) ?
C2 H2 . 0.9500 ?
C3 C16 . 1.482(4) ?
C4 C5 . 1.392(4) ?
C4 C22 . 1.477(4) ?
C5 C6 . 1.390(4) ?
C5 H5 . 0.9500 ?
C6 C28 . 1.474(4) ?
C7 C8 . 1.394(4) ?
C7 C34 . 1.476(4) ?
C8 C9 . 1.384(4) ?
C8 H8 . 0.9500 ?
C9 C40 . 1.473(4) ?
C10 C15 . 1.392(4) ?
C10 C11 . 1.396(3) ?
C11 C12 . 1.390(4) ?
C11 H11 . 0.9500 ?
C12 C13 . 1.385(4) ?
C12 H12 . 0.9500 ?
C13 C14 . 1.387(4) ?
C13 H13 . 0.9500 ?
C14 C15 . 1.394(4) ?
C14 H14 . 0.9500 ?
C15 H15 . 0.9500 ?
C16 C21 . 1.388(4) ?
C16 C17 . 1.390(4) ?
C17 C18 . 1.392(4) ?
C17 H17 . 0.9500 ?
C18 C19 . 1.389(5) ?
C18 H18 . 0.9500 ?
C19 C20 . 1.391(5) ?
C19 H19 . 0.9500 ?
C20 C21 . 1.390(4) ?
C20 H20 . 0.9500 ?
C21 H21 . 0.9500 ?
C22 C23 . 1.397(4) ?
C22 C27 . 1.404(4) ?
C23 C24 . 1.384(4) ?
C23 H23 . 0.9500 ?
C24 C25 . 1.390(4) ?
C24 H24 . 0.9500 ?
C25 C26 . 1.381(4) ?
C25 H25 . 0.9500 ?
C26 C27 . 1.385(4) ?
C26 H26 . 0.9500 ?
C27 H27 . 0.9500 ?
C28 C29 . 1.402(4) ?
C28 C33 . 1.405(4) ?
C29 C30 . 1.384(4) ?
C29 H29 . 0.9500 ?
C30 C31 . 1.398(4) ?
C30 H30 . 0.9500 ?
C31 C32 . 1.389(4) ?
C31 H31 . 0.9500 ?
C32 C33 . 1.389(4) ?
C32 H32 . 0.9500 ?
C33 H33 . 0.9500 ?
C34 C39 . 1.391(4) ?
C34 C35 . 1.402(4) ?
C35 C36 . 1.392(4) ?
C35 H35 . 0.9500 ?
C36 C37 . 1.376(5) ?
C36 H36 . 0.9500 ?
C37 C38 . 1.387(5) ?
C37 H37 . 0.9500 ?
C38 C39 . 1.393(4) ?
C38 H38 . 0.9500 ?
C39 H39 . 0.9500 ?
C40 C41 . 1.397(4) ?
C40 C45 . 1.397(4) ?
C41 C42 . 1.393(4) ?
C41 H41 . 0.9500 ?
C42 C43 . 1.390(4) ?
C42 H42 . 0.9500 ?
C43 C44 . 1.381(4) ?
C43 H43 . 0.9500 ?
C44 C45 . 1.395(4) ?
C44 H44 . 0.9500 ?
C45 H45 . 0.9500 ?
C46 C47 . 1.370(4) ?
C46 H46 . 0.9500 ?
C47 C48 . 1.397(4) ?
C47 H47 . 0.9500 ?
C48 C49 . 1.373(4) ?
C48 H48 . 0.9500 ?
C49 C50 . 1.407(3) ?
C49 H49 . 0.9500 ?
C51 C52 . 1.403(4) ?
C52 C53 . 1.378(4) ?
C52 H52 . 0.9500 ?
C53 C54 . 1.392(4) ?
C53 H53 . 0.9500 ?
C54 C55 . 1.368(4) ?
C54 H54 . 0.9500 ?
C55 H55 . 0.9500 ?
C1S Cl1 . 1.762(3) ?
C1S Cl2 . 1.777(3) ?
C1S H1S1 . 0.9900 ?
C1S H1S2 . 0.9900 ?

loop_
_geom_hbond_atom_site_label_D
_geom_hbond_atom_site_label_H
_geom_hbond_atom_site_label_A
_geom_hbond_site_symmetry_A
_geom_hbond_distance_DH
_geom_hbond_distance_HA
_geom_hbond_distance_DA
_geom_hbond_angle_DHA
N9 H9 Br1 2_666 0.88 2.41 3.265(2) 165.2
C52 H52 Br1 2_666 0.95 2.92 3.706(3) 140.3
C31 H31 Br1 2_667 0.95 2.91 3.858(3) 172.4
